data_1541433
loop_
_publ_author_name
'Audebrand, N.'
'Raite, S.'
'Louer, D.'

_publ_section_title
;
 The layer crystal structure of (In2 (C2 O4)3 (H2 O)3) * 7(H2 O) and
 microstructure of nanocrystalline In2 O3 obtained from thermal
 decomposition
;
_journal_name_full 'Solid State Sciences'
_journal_page_first 794
_journal_page_last 795
_journal_volume 783
_journal_year 2003
_chemical_formula_sum 'C6 H20 In2 O22'
_chemical_name_systematic '(In2 (C2 O4)3 (H2 O)3) (H2 O)7'
_space_group_IT_number 14
_symmetry_space_group_name_Hall '-P 2ybc'
_symmetry_space_group_name_H-M 'P 1 21/c 1'
_cell_angle_alpha 90
_cell_angle_beta 112.22
_cell_angle_gamma 90
_cell_formula_units_Z 4
_cell_length_a 8.7456
_cell_length_b 11.1479
_cell_length_c 21.9376
_cell_volume 1979.977
_citation_journal_id_ASTM SSSCFJ
_cod_data_source_file Audebrand_SSSCFJ_2003_443.cif
_cod_data_source_block C6H20In2O22
_cod_database_code 1541433

loop_
_symmetry_equiv_pos_as_xyz
x,y,z
-x,y+1/2,-z+1/2
-x,-y,-z
x,-y-1/2,z-1/2

loop_
_atom_site_label
_atom_site_type_symbol
_atom_site_fract_x
_atom_site_fract_y
_atom_site_fract_z
_atom_site_occupancy
_atom_site_U_iso_or_equiv
H14 H+1 0.285 -0.441 -0.08 1 0.0
O20 O-2 0.5673 -0.2038 -0.06022 1 0.0
O19 O-2 0.3496 -0.4372 -0.1067 1 0.0
O17 O-2 0.119 -0.4651 -0.33226 1 0.0
H3 H+1 0.935 -0.169 -0.3852 1 0.0
C2 C+3 1.0204 -0.2333 -0.16049 1 0.0
H9 H+1 0.166 -0.391 -0.337 1 0.0
O14 O-2 0.9409 -0.2014 -0.34433 1 0.0
In1 In+3 1.1015 -0.249309 -0.010332 1 0.0
C3 C+3 0.8555 -0.258 -0.15242 1 0.0
O4 O-2 0.8576 -0.267 -0.09502 1 0.0
H16 H+1 0.491 -0.216 -0.1049 1 0.0
H20 H+1 0.5506 -0.474 -0.134 1 0.0
O1 O-2 1.1442 -0.2271 -0.10824 1 0.0
O5 O-2 0.4906 -0.2835 -0.32058 1 0.0
O8 O-2 0.6194 -0.2114 -0.40658 1 0.0
O6 O-2 0.9145 -0.13322 0.01342 1 0.0
H8 H+1 0.285 -0.06 -0.3086 1 0.0
C1 C+3 0.4663 -0.2309 -0.42847 1 0.0
H10 H+1 0.027 -0.445 -0.321 1 0.0
H15 H+1 0.674 -0.205 -0.063 1 0.0
O21 O-2 0.4041 -0.2508 -0.2008 1 0.0
H6 H+1 0.719 -0.004 -0.3187 1 0.0
H13 H+1 0.376 -0.3537 -0.108 1 0.0
O22 O-2 0.6673 -0.4913 -0.116 1 0.0
O7 O-2 1.0116 -0.2226 -0.21745 1 0.0
O3 O-2 0.7296 -0.272 -0.20407 1 0.0
H4 H+1 1.029 -0.16 -0.3112 1 0.0
In2 In+3 0.76084 -0.23855 -0.298776 1 0.0
H18 H+1 0.455 -0.173 -0.193 1 0.0
H11 H+1 -0.428 -0.567 -0.412 1 0.0
O12 O-2 1.1176 -0.4427 -0.04212 1 0.0
C6 C+3 0.9273 -0.0225 0.00883 1 0.0
O10 O-2 1.1669 -0.05526 -0.01604 1 0.0
O13 O-2 0.8015 -0.4247 -0.30923 1 0.0
O2 O-2 0.3709 -0.2223 -0.48722 1 0.0
O11 O-2 0.2393 -0.2858 -0.40034 1 0.0
O16 O-2 0.2251 -0.0773 -0.28122 1 0.0
C5 C+3 0.9551 -0.4792 0.02238 1 0.0
H1 H+1 0.787 -0.468 -0.2742 1 0.0
H17 H+1 0.468 -0.298 -0.219 1 0.0
H12 H+1 -0.323 -0.507 -0.445 1 0.0
O15 O-2 0.7125 -0.0553 -0.28503 1 0.0
H19 H+1 0.717 -0.415 -0.119 1 0.0
H7 H+1 0.281 -0.144 -0.2548 1 0.0
O9 O-2 0.9647 -0.36918 0.03622 1 0.0
H2 H+1 0.723 -0.46 -0.3485 1 0.0
H5 H+1 0.791 -0.023 -0.2447 1 0.0
O18 O-2 -0.3957 -0.4903 -0.42308 1 0.0
C4 C+3 0.3917 -0.2702 -0.37907 1 0.0
